data_4316607
loop_
_publ_author_name
'Joseph M. Zadrozny'
'Danna E. Freedman'
'David M. Jenkins'
'T. David Harris'
'Anthony T. Iavarone'
'Corine Mathoni\`ere'
'Rodolphe Cl\'erac'
'Jeffrey R. Long'

_publ_contact_author
;
        Jeffrey R. Long
        Department of Chemistry
        University of California, Berkeley
        United States of America
;
_publ_contact_author_email jrlong@chem.berkeley.edu
_publ_contact_author_fax '510 643-3832'
_publ_contact_author_phone '510 642-0860'
_publ_section_title
;
 Slow Magnetic Relaxation and Charge-Transfer in Cyano-Bridged
 Coordination Clusters Incorporating [Re(CN)7]3-/4-
;
_journal_name_full 'Inorganic Chemistry'
_journal_page_first 8886
_journal_page_last 8896
_journal_paper_doi 10.1021/ic101132z
_journal_volume 49
_journal_year 2010
_chemical_formula_moiety 'C31 H28 Cu N6, 2 (F6 P)'
_chemical_formula_sum 'C31 H28 Cu F12 N6 P2'
_chemical_formula_weight 856.084
_chemical_name_common '[PY5Me2Cu(NCCH3)](PF6)2'
_chemical_name_systematic
; 
 ? 
;
_space_group_IT_number 1
_symmetry_cell_setting triclinic
_symmetry_space_group_name_Hall 'P 1'
_symmetry_space_group_name_H-M 'P 1'
_atom_sites_solution_hydrogens geom
_atom_sites_solution_primary direct
_atom_sites_solution_secondary difmap
_audit_creation_method SHELXL-97
_cell_angle_alpha 68.7890(10)
_cell_angle_beta 70.0600(10)
_cell_angle_gamma 89.6880(10)
_cell_formula_units_Z 2
_cell_length_a 11.4070(6)
_cell_length_b 12.7561(7)
_cell_length_c 13.1823(7)
_cell_measurement_reflns_used 4966
_cell_measurement_temperature 159(2)
_cell_measurement_theta_max 26.244
_cell_measurement_theta_min 2.426
_cell_volume 1665.70(16)
_computing_cell_refinement 'Bruker APEX2 v. 2009.1'
_computing_data_collection 'Bruker APEX2 v. 2009.1'
_computing_data_reduction 'Bruker APEX2 v. 2009.1'
_computing_molecular_graphics DIAMOND
_computing_publication_material CIFTAB
_computing_structure_refinement 'SHELXL-97 (Sheldrick, 2008)'
_computing_structure_solution 'SHELXS-97 (Sheldrick, 2008)'
_diffrn_ambient_temperature 159(2)
_diffrn_detector_area_resol_mean 8.366
_diffrn_measured_fraction_theta_full 0.974
_diffrn_measured_fraction_theta_max 0.974
_diffrn_measurement_device_type 'Bruker APEX-I CCD'
_diffrn_measurement_method '\f and \w scans'
_diffrn_radiation_monochromator graphite
_diffrn_radiation_source 'fine-focus sealed tube'
_diffrn_radiation_type MoK\a
_diffrn_radiation_wavelength 0.71073
_diffrn_reflns_av_R_equivalents 0.0390
_diffrn_reflns_av_sigmaI/netI 0.0536
_diffrn_reflns_limit_h_max 14
_diffrn_reflns_limit_h_min -11
_diffrn_reflns_limit_k_max 15
_diffrn_reflns_limit_k_min -9
_diffrn_reflns_limit_l_max 16
_diffrn_reflns_limit_l_min -13
_diffrn_reflns_number 10748
_diffrn_reflns_theta_full 26.35
_diffrn_reflns_theta_max 26.35
_diffrn_reflns_theta_min 2.09
_exptl_absorpt_coefficient_mu 0.854
_exptl_absorpt_correction_T_max 1
_exptl_absorpt_correction_T_min 0.856
_exptl_absorpt_correction_type multi-scan
_exptl_absorpt_process_details SADABS
_exptl_crystal_colour blue
_exptl_crystal_density_diffrn 1.671
_exptl_crystal_density_method 'not measured'
_exptl_crystal_description block
_exptl_crystal_F_000 846
_exptl_crystal_size_max 0.30
_exptl_crystal_size_mid 0.26
_exptl_crystal_size_min 0.07
_refine_diff_density_max 0.478
_refine_diff_density_min -0.460
_refine_diff_density_rms 0.063
_refine_ls_abs_structure_details 'Flack H D (1983), Acta Cryst. A39, 876-881'
_refine_ls_abs_structure_Flack 0.507(13)
_refine_ls_extinction_method none
_refine_ls_goodness_of_fit_ref 0.948
_refine_ls_hydrogen_treatment mconstr
_refine_ls_matrix_type full
_refine_ls_number_parameters 938
_refine_ls_number_reflns 7872
_refine_ls_number_restraints 3
_refine_ls_restrained_S_all 0.947
_refine_ls_R_factor_all 0.0411
_refine_ls_R_factor_gt 0.0353
_refine_ls_shift/su_max 0.001
_refine_ls_shift/su_mean 0.000
_refine_ls_structure_factor_coef Fsqd
_refine_ls_weighting_details 'calc w=1/[\s^2^(Fo^2^)+(0.0464P)^2^+0.0000P] where P=(Fo^2^+2Fc^2^)/3'
_refine_ls_weighting_scheme calc
_refine_ls_wR_factor_gt 0.0804
_refine_ls_wR_factor_ref 0.0816
_reflns_number_gt 6645
_reflns_number_total 7872
_reflns_threshold_expression >2sigma(I)
_cod_data_source_file ic101132z_si_002_4.cif
_cod_data_source_block '[PY5Me2Cu(NCCH3)](PF6)2'
_cod_depositor_comments
;
The following automatic conversions were performed:

'_symmetry_cell_setting' value 'Triclinic' changed to 'triclinic'
according to the built-in table from CIF Core dictionary named
'cif_core.dic' version 2.4.1 from
2010-06-29.

'_exptl_absorpt_correction_type' value 'multi scan'
changed to 'multi-scan' according to the built-in table from CIF Core
dictionary named 'cif_core.dic' version 2.4.1 from 2010-06-29.

Automatic conversion script
Id: cif_fix_values 1646 2011-03-28 12:23:43Z adriana 

2020-09-02
Z value and formula fixed to values more according to usual
chemical conventions.                 miguel
;
_cod_original_formula_sum 'C62 H56 Cu2 F24 N12 P4'
_cod_original_formula_weight 1712.169
_cod_original_formula_moiety '2 (C31 H28 Cu N6), 4 (F6 P)'
_cod_original_formula_units_Z 2
_cod_original_cell_volume 1665.70(15)
_cod_database_code 4316607

loop_
_symmetry_equiv_pos_as_xyz
'x, y, z'

loop_
_atom_site_label
_atom_site_type_symbol
_atom_site_fract_x
_atom_site_fract_y
_atom_site_fract_z
_atom_site_U_iso_or_equiv
_atom_site_adp_type
_atom_site_occupancy
_atom_site_symmetry_multiplicity
_atom_site_calc_flag
_atom_site_refinement_flags
_atom_site_disorder_assembly
_atom_site_disorder_group
Cu1 Cu 0.41270(4) 0.92465(4) 0.35527(4) 0.01984(14) Uani 1 1 d . . .
Cu2 Cu 0.73657(4) 0.55059(4) 0.83554(4) 0.02109(14) Uani 1 1 d . . .
P1 P 0.80097(15) 1.03508(13) 0.72064(16) 0.0428(4) Uani 1 1 d . . .
P2 P 0.35406(15) 0.42740(12) 0.50253(14) 0.0365(4) Uani 1 1 d . . .
P3 P -0.04828(14) 0.45898(13) 0.20613(13) 0.0359(4) Uani 1 1 d . . .
P4 P 0.16154(15) 0.96870(15) 1.00978(14) 0.0423(4) Uani 1 1 d . . .
F1 F 0.6771(3) 1.0957(3) 0.7402(3) 0.0530(10) Uani 1 1 d . . .
F2 F 0.9239(3) 0.9725(3) 0.7009(4) 0.0606(11) Uani 1 1 d . . .
F3 F 0.7234(3) 0.9203(3) 0.8210(3) 0.0614(11) Uani 1 1 d . . .
F4 F 0.7700(4) 0.9991(3) 0.6279(3) 0.0595(11) Uani 1 1 d . . .
F5 F 0.8799(4) 1.1490(3) 0.6199(4) 0.0962(17) Uani 1 1 d . . .
F6 F 0.8338(4) 1.0695(4) 0.8132(4) 0.0858(14) Uani 1 1 d . . .
F7 F 0.4035(4) 0.5258(3) 0.3758(3) 0.0571(11) Uani 1 1 d . . .
F8 F 0.4769(4) 0.3704(3) 0.4659(3) 0.0572(11) Uani 1 1 d . . .
F9 F 0.4226(3) 0.4999(3) 0.5490(3) 0.0436(8) Uani 1 1 d . . .
F10 F 0.2810(4) 0.3540(3) 0.4619(3) 0.0587(10) Uani 1 1 d . . .
F11 F 0.2311(3) 0.4862(3) 0.5389(3) 0.0550(10) Uani 1 1 d . . .
F12 F 0.3065(3) 0.3293(2) 0.6303(3) 0.0431(8) Uani 1 1 d . . .
F13 F -0.1131(3) 0.3749(3) 0.3388(3) 0.0519(9) Uani 1 1 d . . .
F14 F 0.0163(5) 0.5416(3) 0.0725(3) 0.0796(14) Uani 1 1 d . . .
F15 F -0.0316(4) 0.5623(3) 0.2433(4) 0.0686(12) Uani 1 1 d . . .
F16 F 0.0834(4) 0.4288(4) 0.2119(4) 0.0980(18) Uani 1 1 d . . .
F17 F -0.1777(5) 0.4927(5) 0.1991(5) 0.116(2) Uani 1 1 d . . .
F18 F -0.0649(7) 0.3581(4) 0.1694(4) 0.131(3) Uani 1 1 d . . .
F19 F 0.2382(4) 1.0649(4) 0.8863(4) 0.0797(14) Uani 1 1 d . . .
F20 F 0.2889(4) 0.9343(3) 1.0296(4) 0.0654(11) Uani 1 1 d . . .
F21 F 0.1689(4) 0.8816(3) 0.9500(4) 0.0688(12) Uani 1 1 d . . .
F22 F 0.0350(4) 1.0025(4) 0.9916(4) 0.0844(14) Uani 1 1 d . . .
F23 F 0.0870(4) 0.8768(5) 1.1331(4) 0.110(2) Uani 1 1 d . . .
F24 F 0.1566(5) 1.0616(5) 1.0659(4) 0.1094(19) Uani 1 1 d . . .
C1 C 0.2111(5) 1.0525(4) 0.2868(5) 0.0278(12) Uani 1 1 d . . .
H1A H 0.2335 1.0219 0.2279 0.033 Uiso 1 1 calc R . .
C2 C 0.1245(5) 1.1280(5) 0.2864(5) 0.0297(13) Uani 1 1 d . . .
H2A H 0.0882 1.1491 0.2280 0.036 Uiso 1 1 calc R . .
C3 C 0.0916(5) 1.1717(5) 0.3699(5) 0.0357(15) Uani 1 1 d . . .
H3A H 0.0339 1.2257 0.3695 0.043 Uiso 1 1 calc R . .
C4 C 0.1437(5) 1.1365(4) 0.4572(5) 0.0270(12) Uani 1 1 d . . .
H4A H 0.1198 1.1645 0.5181 0.032 Uiso 1 1 calc R . .
C5 C 0.2311(5) 1.0597(4) 0.4534(4) 0.0211(11) Uani 1 1 d . . .
C6 C 0.2866(5) 1.0153(4) 0.5512(4) 0.0216(11) Uani 1 1 d . . .
C7 C 0.2196(5) 1.0569(4) 0.6496(4) 0.0277(12) Uani 1 1 d . . .
H7A H 0.2549 1.0279 0.7111 0.042 Uiso 1 1 calc R . .
H7B H 0.1295 1.0291 0.6821 0.042 Uiso 1 1 calc R . .
H7C H 0.2319 1.1400 0.6182 0.042 Uiso 1 1 calc R . .
C8 C 0.2612(5) 0.8827(4) 0.5998(4) 0.0222(11) Uani 1 1 d . . .
C9 C 0.1941(5) 0.8210(4) 0.7182(4) 0.0276(12) Uani 1 1 d . . .
H9A H 0.1684 0.8580 0.7715 0.033 Uiso 1 1 calc R . .
C10 C 0.1651(5) 0.7027(4) 0.7569(5) 0.0319(13) Uani 1 1 d . . .
H10A H 0.1212 0.6582 0.8374 0.038 Uiso 1 1 calc R . .
C11 C 0.2006(5) 0.6535(4) 0.6782(5) 0.0277(12) Uani 1 1 d . . .
H11A H 0.1786 0.5742 0.7024 0.033 Uiso 1 1 calc R . .
C12 C 0.2687(5) 0.7183(4) 0.5628(4) 0.0254(12) Uani 1 1 d . . .
H12A H 0.2925 0.6821 0.5085 0.030 Uiso 1 1 calc R . .
C13 C 0.4275(5) 1.0580(4) 0.5019(4) 0.0217(11) Uani 1 1 d . . .
C14 C 0.4834(5) 1.1172(4) 0.5467(4) 0.0264(12) Uani 1 1 d . . .
H14A H 0.4342 1.1324 0.6129 0.032 Uiso 1 1 calc R . .
C15 C 0.6099(5) 1.1538(4) 0.4953(5) 0.0348(14) Uani 1 1 d . . .
H15A H 0.6486 1.1947 0.5258 0.042 Uiso 1 1 calc R . .
C16 C 0.6818(5) 1.1314(4) 0.3988(5) 0.0306(13) Uani 1 1 d . . .
H16A H 0.7694 1.1574 0.3612 0.037 Uiso 1 1 calc R . .
C17 C 0.6209(5) 1.0692(4) 0.3587(5) 0.0261(12) Uani 1 1 d . . .
C18 C 0.6915(4) 1.0355(4) 0.2553(4) 0.0273(11) Uani 1 1 d . . .
C19 C 0.8307(5) 1.0929(5) 0.2003(5) 0.0412(13) Uani 1 1 d . . .
H19A H 0.8765 1.0728 0.1336 0.062 Uiso 1 1 calc R . .
H19B H 0.8703 1.0666 0.2588 0.062 Uiso 1 1 calc R . .
H19C H 0.8328 1.1755 0.1738 0.062 Uiso 1 1 calc R . .
C20 C 0.6326(5) 1.0740(4) 0.1603(4) 0.0289(11) Uani 1 1 d . . .
C21 C 0.6966(5) 1.1529(4) 0.0481(5) 0.0408(13) Uani 1 1 d . . .
H21A H 0.7754 1.1935 0.0303 0.049 Uiso 1 1 calc R . .
C22 C 0.6470(6) 1.1726(5) -0.0367(5) 0.0443(14) Uani 1 1 d . . .
H22A H 0.6897 1.2284 -0.1127 0.053 Uiso 1 1 calc R . .
C23 C 0.5350(6) 1.1113(5) -0.0119(5) 0.0407(14) Uani 1 1 d . . .
H23A H 0.5009 1.1199 -0.0705 0.049 Uiso 1 1 calc R . .
C24 C 0.4752(5) 1.0376(5) 0.1008(5) 0.0326(13) Uani 1 1 d . . .
H24A H 0.3968 0.9961 0.1194 0.039 Uiso 1 1 calc R . .
C25 C 0.6858(4) 0.9070(4) 0.2969(4) 0.0259(11) Uani 1 1 d . . .
C26 C 0.7925(4) 0.8532(4) 0.2838(4) 0.0352(12) Uani 1 1 d . . .
H26A H 0.8727 0.8973 0.2517 0.042 Uiso 1 1 calc R . .
C27 C 0.7849(5) 0.7364(5) 0.3164(5) 0.0416(13) Uani 1 1 d . . .
H27A H 0.8585 0.7000 0.3080 0.050 Uiso 1 1 calc R . .
C28 C 0.6674(6) 0.6746(5) 0.3613(5) 0.0390(14) Uani 1 1 d . . .
H28A H 0.6582 0.5948 0.3820 0.047 Uiso 1 1 calc R . .
C29 C 0.5643(5) 0.7312(4) 0.3753(4) 0.0330(11) Uani 1 1 d . . .
H29A H 0.4834 0.6879 0.4087 0.040 Uiso 1 1 calc R . .
C30 C 0.3016(5) 0.7331(5) 0.2471(5) 0.0335(13) Uani 1 1 d . . .
C31 C 0.2712(6) 0.6543(5) 0.1990(6) 0.0511(17) Uani 1 1 d . . .
C32 C 0.9411(5) 0.4118(4) 0.9126(5) 0.0274(13) Uani 1 1 d . . .
H32A H 0.9189 0.4419 0.9718 0.033 Uiso 1 1 calc R . .
C33 C 1.0210(5) 0.3289(5) 0.9184(5) 0.0320(13) Uani 1 1 d . . .
H33A H 1.0537 0.3031 0.9793 0.038 Uiso 1 1 calc R . .
C34 C 1.0505(6) 0.2860(5) 0.8329(5) 0.0362(14) Uani 1 1 d . . .
H34A H 1.1030 0.2278 0.8348 0.043 Uiso 1 1 calc R . .
C35 C 1.0046(5) 0.3271(4) 0.7441(5) 0.0304(13) Uani 1 1 d . . .
H35A H 1.0246 0.2971 0.6848 0.037 Uiso 1 1 calc R . .
C36 C 0.9294(5) 0.4119(4) 0.7420(4) 0.0225(11) Uani 1 1 d . . .
C37 C 0.8804(4) 0.4684(4) 0.6407(4) 0.0222(11) Uani 1 1 d . . .
C38 C 0.9501(5) 0.4316(5) 0.5388(4) 0.0275(12) Uani 1 1 d . . .
H38A H 0.9196 0.4668 0.4748 0.041 Uiso 1 1 calc R . .
H38B H 0.9344 0.3488 0.5657 0.041 Uiso 1 1 calc R . .
H38C H 1.0407 0.4557 0.5113 0.041 Uiso 1 1 calc R . .
C39 C 0.9052(5) 0.5981(4) 0.5977(4) 0.0223(11) Uani 1 1 d . . .
C40 C 0.9887(5) 0.6648(4) 0.4874(4) 0.0298(12) Uani 1 1 d . . .
H40A H 1.0349 0.6300 0.4361 0.036 Uiso 1 1 calc R . .
C41 C 1.0055(5) 0.7809(5) 0.4514(5) 0.0320(13) Uani 1 1 d . . .
H41A H 1.0619 0.8264 0.3751 0.038 Uiso 1 1 calc R . .
C42 C 0.9398(5) 0.8310(5) 0.5269(5) 0.0335(13) Uani 1 1 d . . .
H42A H 0.9503 0.9110 0.5045 0.040 Uiso 1 1 calc R . .
C43 C 0.8587(5) 0.7610(4) 0.6356(5) 0.0274(12) Uani 1 1 d . . .
H43A H 0.8123 0.7944 0.6882 0.033 Uiso 1 1 calc R . .
C44 C 0.7372(5) 0.4303(4) 0.6857(4) 0.0196(11) Uani 1 1 d . . .
C45 C 0.6891(5) 0.3624(5) 0.6427(5) 0.0305(13) Uani 1 1 d . . .
H45A H 0.7431 0.3410 0.5827 0.037 Uiso 1 1 calc R . .
C46 C 0.5613(6) 0.3273(5) 0.6892(5) 0.0358(14) Uani 1 1 d . . .
H46A H 0.5273 0.2779 0.6639 0.043 Uiso 1 1 calc R . .
C47 C 0.4828(5) 0.3631(4) 0.7717(5) 0.0291(12) Uani 1 1 d . . .
H47A H 0.3945 0.3407 0.8016 0.035 Uiso 1 1 calc R . .
C48 C 0.5335(5) 0.4317(4) 0.8106(4) 0.0244(11) Uani 1 1 d . . .
C49 C 0.4541(4) 0.4821(4) 0.8967(4) 0.0265(11) Uani 1 1 d . . .
C50 C 0.3119(4) 0.4508(5) 0.9242(5) 0.0364(12) Uani 1 1 d . . .
H50A H 0.2947 0.4808 0.8517 0.055 Uiso 1 1 calc R . .
H50B H 0.2613 0.4839 0.9787 0.055 Uiso 1 1 calc R . .
H50C H 0.2901 0.3681 0.9595 0.055 Uiso 1 1 calc R . .
C51 C 0.4858(4) 0.4375(4) 1.0067(4) 0.0258(11) Uani 1 1 d . . .
C52 C 0.3979(5) 0.3748(4) 1.1159(4) 0.0381(12) Uani 1 1 d . . .
H52A H 0.3139 0.3554 1.1244 0.046 Uiso 1 1 calc R . .
C53 C 0.4325(5) 0.3401(5) 1.2131(5) 0.0454(14) Uani 1 1 d . . .
H53A H 0.3721 0.2981 1.2886 0.054 Uiso 1 1 calc R . .
C54 C 0.5537(6) 0.3670(5) 1.1992(5) 0.0420(14) Uani 1 1 d . . .
H54A H 0.5798 0.3427 1.2643 0.050 Uiso 1 1 calc R . .
C55 C 0.6386(5) 0.4308(4) 1.0879(5) 0.0336(13) Uani 1 1 d . . .
H55A H 0.7225 0.4522 1.0784 0.040 Uiso 1 1 calc R . .
C56 C 0.4798(4) 0.6121(4) 0.8413(4) 0.0249(10) Uani 1 1 d . . .
C57 C 0.5126(5) 0.6715(4) 0.7221(4) 0.0345(12) Uani 1 1 d . . .
H57A H 0.5266 0.6327 0.6705 0.041 Uiso 1 1 calc R . .
C58 C 0.5246(5) 0.7903(5) 0.6797(5) 0.0440(14) Uani 1 1 d . . .
H58A H 0.5482 0.8335 0.5984 0.053 Uiso 1 1 calc R . .
C59 C 0.5016(5) 0.8438(5) 0.7573(6) 0.0477(15) Uani 1 1 d . . .
H59A H 0.5088 0.9242 0.7306 0.057 Uiso 1 1 calc R . .
C60 C 0.4679(6) 0.7780(5) 0.8748(6) 0.0449(16) Uani 1 1 d . . .
H60A H 0.4513 0.8149 0.9283 0.054 Uiso 1 1 calc R . .
C61 C 0.8224(5) 0.7100(5) 0.9402(5) 0.0333(13) Uani 1 1 d . . .
C62 C 0.8622(7) 0.7805(5) 0.9945(6) 0.0531(17) Uani 1 1 d . . .
N1 N 0.2655(4) 1.0202(3) 0.3677(4) 0.0204(10) Uani 1 1 d . . .
N2 N 0.3032(4) 0.8313(3) 0.5234(4) 0.0209(10) Uani 1 1 d . . .
N3 N 0.5187(4) 1.0195(3) 0.1868(4) 0.0235(10) Uani 1 1 d . . .
N4 N 0.4984(4) 1.0335(3) 0.4100(4) 0.0206(9) Uani 1 1 d . . .
N5 N 0.3240(4) 0.7951(4) 0.2862(4) 0.0329(11) Uani 1 1 d . . .
N6 N 0.5707(3) 0.8438(3) 0.3447(3) 0.0237(8) Uani 1 1 d . . .
N7 N 0.8422(4) 0.6481(3) 0.6706(4) 0.0210(10) Uani 1 1 d . . .
N8 N 0.6063(4) 0.4634(4) 0.9928(4) 0.0247(10) Uani 1 1 d . . .
N9 N 0.8941(4) 0.4510(3) 0.8285(4) 0.0239(10) Uani 1 1 d . . .
N10 N 0.6605(4) 0.4627(3) 0.7683(4) 0.0207(10) Uani 1 1 d . . .
N11 N 0.7913(4) 0.6559(4) 0.8987(4) 0.0297(10) Uani 1 1 d . . .
N12 N 0.4573(4) 0.6627(3) 0.9174(4) 0.0360(10) Uani 1 1 d . . .

loop_
_atom_site_aniso_label
_atom_site_aniso_U_11
_atom_site_aniso_U_22
_atom_site_aniso_U_33
_atom_site_aniso_U_23
_atom_site_aniso_U_13
_atom_site_aniso_U_12
Cu1 0.0185(3) 0.0209(3) 0.0185(3) -0.0066(2) -0.0057(2) 0.0013(2)
Cu2 0.0204(3) 0.0245(3) 0.0186(3) -0.0089(3) -0.0065(3) 0.0007(2)
P1 0.0314(8) 0.0322(9) 0.0583(11) -0.0198(8) -0.0061(7) 0.0031(6)
P2 0.0381(8) 0.0231(7) 0.0450(9) -0.0106(7) -0.0138(7) 0.0037(6)
P3 0.0466(9) 0.0394(8) 0.0309(8) -0.0177(7) -0.0208(7) 0.0116(7)
P4 0.0451(9) 0.0637(11) 0.0356(8) -0.0287(8) -0.0253(8) 0.0256(8)
F1 0.047(2) 0.054(2) 0.045(2) -0.0164(18) -0.0055(18) 0.0206(18)
F2 0.0329(19) 0.052(2) 0.102(3) -0.040(2) -0.019(2) 0.0129(16)
F3 0.045(2) 0.051(2) 0.063(3) 0.0044(19) -0.0186(19) 0.0055(17)
F4 0.081(3) 0.056(2) 0.059(2) -0.033(2) -0.036(2) 0.036(2)
F5 0.063(3) 0.033(2) 0.122(4) -0.015(2) 0.034(3) -0.0070(18)
F6 0.069(3) 0.111(4) 0.130(4) -0.091(3) -0.051(3) 0.031(2)
F7 0.079(3) 0.0354(19) 0.048(2) 0.0017(16) -0.032(2) -0.0017(18)
F8 0.059(3) 0.049(2) 0.046(2) -0.0146(18) -0.0024(19) 0.0251(19)
F9 0.0423(19) 0.0308(17) 0.056(2) -0.0095(15) -0.0231(16) -0.0003(14)
F10 0.085(3) 0.0388(19) 0.062(2) -0.0231(17) -0.034(2) -0.0030(18)
F11 0.042(2) 0.048(2) 0.092(3) -0.035(2) -0.037(2) 0.0154(16)
F12 0.0432(18) 0.0320(17) 0.0391(17) -0.0055(14) -0.0055(14) -0.0036(13)
F13 0.055(2) 0.068(2) 0.0306(18) -0.0195(17) -0.0120(17) -0.0027(18)
F14 0.132(4) 0.053(2) 0.036(2) -0.0058(18) -0.021(2) -0.002(2)
F15 0.096(3) 0.062(2) 0.068(3) -0.042(2) -0.036(2) 0.015(2)
F16 0.056(3) 0.074(3) 0.108(4) 0.007(3) -0.009(3) 0.033(2)
F17 0.077(3) 0.122(4) 0.150(5) -0.012(4) -0.087(4) 0.014(3)
F18 0.280(8) 0.061(3) 0.048(3) -0.024(2) -0.052(4) -0.032(4)
F19 0.096(4) 0.073(3) 0.058(3) -0.012(2) -0.027(3) 0.003(2)
F20 0.062(2) 0.081(3) 0.084(3) -0.045(2) -0.050(2) 0.032(2)
F21 0.071(3) 0.083(3) 0.089(3) -0.057(2) -0.046(2) 0.027(2)
F22 0.064(3) 0.118(4) 0.102(3) -0.050(3) -0.058(3) 0.052(3)
F23 0.066(3) 0.147(5) 0.051(3) 0.009(3) 0.007(2) 0.042(3)
F24 0.153(5) 0.149(5) 0.115(4) -0.112(4) -0.089(4) 0.093(4)
C1 0.027(3) 0.027(3) 0.025(3) -0.008(2) -0.006(2) -0.004(2)
C2 0.024(3) 0.035(3) 0.030(3) -0.006(2) -0.017(2) 0.005(2)
C3 0.021(3) 0.027(3) 0.051(4) -0.008(3) -0.011(3) 0.008(2)
C4 0.024(3) 0.026(3) 0.029(3) -0.012(2) -0.006(2) 0.001(2)
C5 0.019(2) 0.016(2) 0.026(3) -0.008(2) -0.007(2) 0.0014(19)
C6 0.026(3) 0.017(2) 0.020(3) -0.004(2) -0.007(2) 0.001(2)
C7 0.026(3) 0.032(3) 0.027(3) -0.016(2) -0.006(2) 0.003(2)
C8 0.020(3) 0.024(3) 0.023(3) -0.008(2) -0.009(2) 0.004(2)
C9 0.031(3) 0.029(3) 0.021(3) -0.010(2) -0.005(2) 0.003(2)
C10 0.031(3) 0.035(3) 0.019(3) -0.001(2) -0.006(2) -0.002(2)
C11 0.026(3) 0.021(3) 0.028(3) -0.002(2) -0.009(2) -0.004(2)
C12 0.027(3) 0.029(3) 0.025(3) -0.013(2) -0.013(2) 0.004(2)
C13 0.023(3) 0.016(2) 0.027(3) -0.006(2) -0.013(2) 0.005(2)
C14 0.031(3) 0.028(3) 0.025(3) -0.018(2) -0.008(2) 0.002(2)
C15 0.038(3) 0.031(3) 0.049(4) -0.022(3) -0.024(3) 0.004(2)
C16 0.024(3) 0.028(3) 0.044(3) -0.015(3) -0.015(3) 0.004(2)
C17 0.023(3) 0.027(3) 0.027(3) -0.009(2) -0.010(2) 0.003(2)
C18 0.018(2) 0.023(3) 0.033(3) -0.011(2) -0.001(2) -0.005(2)
C19 0.023(3) 0.051(3) 0.047(3) -0.025(3) -0.001(2) -0.006(2)
C20 0.033(3) 0.029(3) 0.026(3) -0.019(2) -0.004(2) 0.002(2)
C21 0.039(3) 0.033(3) 0.032(3) -0.004(2) 0.001(3) -0.012(2)
C22 0.056(4) 0.032(3) 0.025(3) -0.003(2) -0.001(3) -0.005(3)
C23 0.053(4) 0.036(3) 0.024(3) -0.005(2) -0.010(3) 0.004(3)
C24 0.033(3) 0.040(3) 0.026(3) -0.015(2) -0.009(2) 0.007(2)
C25 0.024(2) 0.033(3) 0.022(3) -0.013(2) -0.007(2) 0.002(2)
C26 0.024(3) 0.038(3) 0.045(3) -0.018(3) -0.011(2) 0.002(2)
C27 0.034(3) 0.045(3) 0.058(4) -0.027(3) -0.023(3) 0.018(2)
C28 0.043(3) 0.027(3) 0.049(4) -0.019(3) -0.014(3) 0.014(3)
C29 0.029(3) 0.027(3) 0.033(3) -0.007(2) -0.006(2) 0.002(2)
C30 0.027(3) 0.035(3) 0.025(3) 0.001(2) -0.007(2) 0.002(2)
C31 0.061(4) 0.052(4) 0.058(4) -0.036(3) -0.027(3) 0.003(3)
C32 0.023(3) 0.033(3) 0.023(3) -0.003(2) -0.012(2) -0.002(2)
C33 0.024(3) 0.037(3) 0.022(3) 0.002(2) -0.008(2) -0.001(2)
C34 0.033(3) 0.035(3) 0.034(3) -0.008(3) -0.010(3) 0.012(3)
C35 0.030(3) 0.029(3) 0.028(3) -0.009(2) -0.007(3) 0.012(2)
C36 0.019(3) 0.024(3) 0.019(3) -0.003(2) -0.007(2) -0.005(2)
C37 0.017(2) 0.026(3) 0.021(3) -0.008(2) -0.004(2) -0.001(2)
C38 0.028(3) 0.031(3) 0.023(3) -0.011(2) -0.009(2) 0.003(2)
C39 0.020(2) 0.022(3) 0.024(3) -0.006(2) -0.009(2) 0.004(2)
C40 0.031(3) 0.032(3) 0.020(3) -0.008(2) -0.004(2) 0.004(2)
C41 0.027(3) 0.028(3) 0.026(3) -0.001(2) -0.001(2) -0.004(2)
C42 0.039(3) 0.026(3) 0.032(3) -0.008(2) -0.011(3) 0.000(2)
C43 0.031(3) 0.021(3) 0.026(3) -0.007(2) -0.008(2) 0.001(2)
C44 0.026(3) 0.018(2) 0.017(3) -0.007(2) -0.011(2) 0.005(2)
C45 0.027(3) 0.033(3) 0.039(3) -0.017(3) -0.017(3) 0.010(2)
C46 0.035(3) 0.042(3) 0.045(4) -0.027(3) -0.020(3) 0.002(3)
C47 0.023(3) 0.027(3) 0.038(3) -0.011(2) -0.014(2) 0.001(2)
C48 0.024(3) 0.023(3) 0.028(3) -0.009(2) -0.013(2) 0.007(2)
C49 0.018(2) 0.029(3) 0.027(3) -0.007(2) -0.006(2) 0.002(2)
C50 0.020(2) 0.044(3) 0.042(3) -0.017(3) -0.007(2) 0.002(2)
C51 0.023(2) 0.023(3) 0.026(3) -0.009(2) -0.003(2) -0.002(2)
C52 0.033(3) 0.039(3) 0.029(3) -0.006(2) -0.003(2) -0.007(2)
C53 0.046(4) 0.047(4) 0.023(3) -0.003(3) 0.001(3) -0.010(3)
C54 0.054(4) 0.049(4) 0.022(3) -0.011(3) -0.016(3) 0.010(3)
C55 0.036(3) 0.033(3) 0.026(3) -0.006(2) -0.012(2) 0.004(2)
C56 0.016(2) 0.028(3) 0.029(3) -0.013(2) -0.004(2) 0.0063(19)
C57 0.032(3) 0.036(3) 0.034(3) -0.008(2) -0.016(2) 0.010(2)
C58 0.033(3) 0.046(4) 0.038(3) 0.003(3) -0.015(3) 0.011(2)
C59 0.035(3) 0.032(3) 0.069(4) -0.009(3) -0.022(3) 0.008(2)
C60 0.041(4) 0.040(4) 0.055(4) -0.020(3) -0.016(3) 0.009(3)
C61 0.034(3) 0.034(3) 0.031(3) -0.011(3) -0.011(2) 0.008(2)
C62 0.075(5) 0.053(4) 0.058(4) -0.035(3) -0.041(4) 0.007(3)
N1 0.018(2) 0.021(2) 0.021(2) -0.0044(18) -0.0088(19) 0.0016(17)
N2 0.021(2) 0.020(2) 0.022(2) -0.0060(19) -0.011(2) 0.0004(18)
N3 0.027(2) 0.020(2) 0.021(2) -0.0058(18) -0.0068(19) -0.0014(17)
N4 0.024(2) 0.020(2) 0.021(2) -0.0079(17) -0.0108(18) 0.0023(17)
N5 0.035(3) 0.034(3) 0.026(3) -0.009(2) -0.009(2) 0.004(2)
N6 0.024(2) 0.020(2) 0.024(2) -0.0084(16) -0.0051(17) 0.0006(15)
N7 0.022(2) 0.022(2) 0.019(2) -0.0076(19) -0.0068(19) 0.0037(18)
N8 0.027(2) 0.026(2) 0.018(2) -0.0065(17) -0.0074(18) 0.0016(18)
N9 0.020(2) 0.028(2) 0.020(2) -0.0072(19) -0.0052(18) -0.0011(18)
N10 0.016(2) 0.023(2) 0.021(2) -0.0073(18) -0.0069(18) 0.0022(17)
N11 0.033(2) 0.031(2) 0.024(2) -0.011(2) -0.009(2) 0.0032(19)
N12 0.036(2) 0.032(2) 0.035(2) -0.009(2) -0.010(2) 0.0069(19)

loop_
_atom_type_symbol
_atom_type_description
_atom_type_scat_dispersion_real
_atom_type_scat_dispersion_imag
_atom_type_scat_source
C C 0.0033 0.0016 'International Tables Vol C Tables 4.2.6.8 and 6.1.1.4'
H H 0.0000 0.0000 'International Tables Vol C Tables 4.2.6.8 and 6.1.1.4'
N N 0.0061 0.0033 'International Tables Vol C Tables 4.2.6.8 and 6.1.1.4'
F F 0.0171 0.0103 'International Tables Vol C Tables 4.2.6.8 and 6.1.1.4'
P P 0.1023 0.0942 'International Tables Vol C Tables 4.2.6.8 and 6.1.1.4'
Cu Cu 0.3201 1.2651 'International Tables Vol C Tables 4.2.6.8 and 6.1.1.4'

loop_
_geom_angle_atom_site_label_1
_geom_angle_atom_site_label_2
_geom_angle_atom_site_label_3
_geom_angle
_geom_angle_site_symmetry_1
_geom_angle_site_symmetry_3
_geom_angle_publ_flag
N3 Cu1 N2 178.76(18) . . ?
N3 Cu1 N6 81.83(16) . . ?
N2 Cu1 N6 99.40(15) . . ?
N3 Cu1 N1 96.77(16) . . ?
N2 Cu1 N1 82.04(16) . . ?
N6 Cu1 N1 173.37(16) . . ?
N3 Cu1 N4 89.57(17) . . ?
N2 Cu1 N4 90.74(16) . . ?
N6 Cu1 N4 86.17(16) . . ?
N1 Cu1 N4 87.34(16) . . ?
N7 Cu2 N8 170.22(18) . . ?
N7 Cu2 N10 86.64(17) . . ?
N8 Cu2 N10 89.07(18) . . ?
N7 Cu2 N11 92.53(17) . . ?
N8 Cu2 N11 90.26(17) . . ?
N10 Cu2 N11 170.54(18) . . ?
N7 Cu2 N9 85.05(16) . . ?
N8 Cu2 N9 103.87(16) . . ?
N10 Cu2 N9 91.67(16) . . ?
N11 Cu2 N9 97.65(17) . . ?
F3 P1 F5 179.3(3) . . ?
F3 P1 F6 90.0(3) . . ?
F5 P1 F6 90.1(3) . . ?
F3 P1 F4 89.8(2) . . ?
F5 P1 F4 90.1(3) . . ?
F6 P1 F4 179.0(2) . . ?
F3 P1 F1 90.3(2) . . ?
F5 P1 F1 90.4(2) . . ?
F6 P1 F1 91.1(2) . . ?
F4 P1 F1 89.9(2) . . ?
F3 P1 F2 89.0(2) . . ?
F5 P1 F2 90.3(2) . . ?
F6 P1 F2 89.7(2) . . ?
F4 P1 F2 89.3(2) . . ?
F1 P1 F2 179.0(2) . . ?
F8 P2 F10 91.1(2) . . ?
F8 P2 F7 89.6(2) . . ?
F10 P2 F7 91.5(2) . . ?
F8 P2 F11 179.4(2) . . ?
F10 P2 F11 89.4(2) . . ?
F7 P2 F11 90.1(2) . . ?
F8 P2 F12 89.98(18) . . ?
F10 P2 F12 89.48(18) . . ?
F7 P2 F12 179.0(2) . . ?
F11 P2 F12 90.4(2) . . ?
F8 P2 F9 90.6(2) . . ?
F10 P2 F9 177.4(2) . . ?
F7 P2 F9 90.5(2) . . ?
F11 P2 F9 88.9(2) . . ?
F12 P2 F9 88.57(18) . . ?
F17 P3 F18 90.0(4) . . ?
F17 P3 F16 178.3(3) . . ?
F18 P3 F16 91.3(3) . . ?
F17 P3 F13 91.7(3) . . ?
F18 P3 F13 88.5(2) . . ?
F16 P3 F13 89.3(2) . . ?
F17 P3 F14 88.2(3) . . ?
F18 P3 F14 90.5(2) . . ?
F16 P3 F14 90.8(3) . . ?
F13 P3 F14 179.0(2) . . ?
F17 P3 F15 89.8(3) . . ?
F18 P3 F15 179.7(3) . . ?
F16 P3 F15 88.9(3) . . ?
F13 P3 F15 91.6(2) . . ?
F14 P3 F15 89.4(2) . . ?
F23 P4 F21 92.1(3) . . ?
F23 P4 F22 90.8(3) . . ?
F21 P4 F22 91.1(2) . . ?
F23 P4 F19 178.1(3) . . ?
F21 P4 F19 89.8(2) . . ?
F22 P4 F19 89.6(3) . . ?
F23 P4 F20 88.7(2) . . ?
F21 P4 F20 89.3(2) . . ?
F22 P4 F20 179.4(3) . . ?
F19 P4 F20 90.9(2) . . ?
F23 P4 F24 90.2(3) . . ?
F21 P4 F24 177.8(3) . . ?
F22 P4 F24 88.6(3) . . ?
F19 P4 F24 88.0(3) . . ?
F20 P4 F24 91.0(2) . . ?
N1 C1 C2 122.5(5) . . ?
N1 C1 H1A 118.8 . . ?
C2 C1 H1A 118.8 . . ?
C3 C2 C1 119.3(5) . . ?
C3 C2 H2A 120.3 . . ?
C1 C2 H2A 120.3 . . ?
C2 C3 C4 119.2(5) . . ?
C2 C3 H3A 120.4 . . ?
C4 C3 H3A 120.4 . . ?
C5 C4 C3 119.0(5) . . ?
C5 C4 H4A 120.5 . . ?
C3 C4 H4A 120.5 . . ?
N1 C5 C4 120.8(5) . . ?
N1 C5 C6 118.7(4) . . ?
C4 C5 C6 120.4(5) . . ?
C13 C6 C7 109.0(4) . . ?
C13 C6 C5 110.3(4) . . ?
C7 C6 C5 110.1(4) . . ?
C13 C6 C8 111.5(4) . . ?
C7 C6 C8 109.5(4) . . ?
C5 C6 C8 106.4(4) . . ?
C6 C7 H7A 109.5 . . ?
C6 C7 H7B 109.5 . . ?
H7A C7 H7B 109.5 . . ?
C6 C7 H7C 109.5 . . ?
H7A C7 H7C 109.5 . . ?
H7B C7 H7C 109.5 . . ?
N2 C8 C9 121.7(5) . . ?
N2 C8 C6 117.9(4) . . ?
C9 C8 C6 120.4(5) . . ?
C8 C9 C10 118.6(5) . . ?
C8 C9 H9A 120.7 . . ?
C10 C9 H9A 120.7 . . ?
C11 C10 C9 119.0(5) . . ?
C11 C10 H10A 120.5 . . ?
C9 C10 H10A 120.5 . . ?
C10 C11 C12 119.9(5) . . ?
C10 C11 H11A 120.1 . . ?
C12 C11 H11A 120.1 . . ?
N2 C12 C11 122.7(5) . . ?
N2 C12 H12A 118.7 . . ?
C11 C12 H12A 118.7 . . ?
N4 C13 C14 120.0(5) . . ?
N4 C13 C6 116.0(4) . . ?
C14 C13 C6 124.0(5) . . ?
C15 C14 C13 119.8(5) . . ?
C15 C14 H14A 120.1 . . ?
C13 C14 H14A 120.1 . . ?
C14 C15 C16 120.1(5) . . ?
C14 C15 H15A 120.0 . . ?
C16 C15 H15A 120.0 . . ?
C15 C16 C17 117.8(5) . . ?
C15 C16 H16A 121.1 . . ?
C17 C16 H16A 121.1 . . ?
N4 C17 C16 121.5(5) . . ?
N4 C17 C18 116.1(4) . . ?
C16 C17 C18 122.4(5) . . ?
C25 C18 C17 110.1(4) . . ?
C25 C18 C20 107.4(4) . . ?
C17 C18 C20 111.7(4) . . ?
C25 C18 C19 110.4(4) . . ?
C17 C18 C19 108.7(4) . . ?
C20 C18 C19 108.6(4) . . ?
C18 C19 H19A 109.5 . . ?
C18 C19 H19B 109.5 . . ?
H19A C19 H19B 109.5 . . ?
C18 C19 H19C 109.5 . . ?
H19A C19 H19C 109.5 . . ?
H19B C19 H19C 109.5 . . ?
N3 C20 C21 119.9(5) . . ?
N3 C20 C18 117.0(4) . . ?
C21 C20 C18 122.9(5) . . ?
C22 C21 C20 120.3(5) . . ?
C22 C21 H21A 119.8 . . ?
C20 C21 H21A 119.8 . . ?
C21 C22 C23 119.8(5) . . ?
C21 C22 H22A 120.1 . . ?
C23 C22 H22A 120.1 . . ?
C24 C23 C22 116.8(5) . . ?
C24 C23 H23A 121.6 . . ?
C22 C23 H23A 121.6 . . ?
N3 C24 C23 124.9(5) . . ?
N3 C24 H24A 117.6 . . ?
C23 C24 H24A 117.6 . . ?
N6 C25 C26 119.3(4) . . ?
N6 C25 C18 117.9(4) . . ?
C26 C25 C18 122.7(4) . . ?
C25 C26 C27 121.5(5) . . ?
C25 C26 H26A 119.2 . . ?
C27 C26 H26A 119.2 . . ?
C28 C27 C26 118.1(5) . . ?
C28 C27 H27A 121.0 . . ?
C26 C27 H27A 121.0 . . ?
C29 C28 C27 118.4(5) . . ?
C29 C28 H28A 120.8 . . ?
C27 C28 H28A 120.8 . . ?
N6 C29 C28 123.9(5) . . ?
N6 C29 H29A 118.0 . . ?
C28 C29 H29A 118.0 . . ?
N5 C30 C31 179.1(6) . . ?
N9 C32 C33 123.5(6) . . ?
N9 C32 H32A 118.3 . . ?
C33 C32 H32A 118.3 . . ?
C34 C33 C32 117.2(5) . . ?
C34 C33 H33A 121.4 . . ?
C32 C33 H33A 121.4 . . ?
C33 C34 C35 120.2(5) . . ?
C33 C34 H34A 119.9 . . ?
C35 C34 H34A 119.9 . . ?
C34 C35 C36 119.3(5) . . ?
C34 C35 H35A 120.3 . . ?
C36 C35 H35A 120.3 . . ?
N9 C36 C35 121.3(5) . . ?
N9 C36 C37 116.1(4) . . ?
C35 C36 C37 122.7(5) . . ?
C44 C37 C39 109.5(4) . . ?
C44 C37 C38 110.1(4) . . ?
C39 C37 C38 109.1(4) . . ?
C44 C37 C36 109.0(4) . . ?
C39 C37 C36 110.0(4) . . ?
C38 C37 C36 109.1(4) . . ?
C37 C38 H38A 109.5 . . ?
C37 C38 H38B 109.5 . . ?
H38A C38 H38B 109.5 . . ?
C37 C38 H38C 109.5 . . ?
H38A C38 H38C 109.5 . . ?
H38B C38 H38C 109.5 . . ?
N7 C39 C40 119.3(5) . . ?
N7 C39 C37 118.2(4) . . ?
C40 C39 C37 122.5(5) . . ?
C41 C40 C39 120.5(5) . . ?
C41 C40 H40A 119.7 . . ?
C39 C40 H40A 119.7 . . ?
C40 C41 C42 119.5(5) . . ?
C40 C41 H41A 120.2 . . ?
C42 C41 H41A 120.2 . . ?
C43 C42 C41 117.6(5) . . ?
C43 C42 H42A 121.2 . . ?
C41 C42 H42A 121.2 . . ?
N7 C43 C42 122.9(5) . . ?
N7 C43 H43A 118.6 . . ?
C42 C43 H43A 118.6 . . ?
N10 C44 C45 120.7(5) . . ?
N10 C44 C37 118.4(4) . . ?
C45 C44 C37 120.9(5) . . ?
C46 C45 C44 118.4(5) . . ?
C46 C45 H45A 120.8 . . ?
C44 C45 H45A 120.8 . . ?
C47 C46 C45 120.6(5) . . ?
C47 C46 H46A 119.7 . . ?
C45 C46 H46A 119.7 . . ?
C46 C47 C48 119.3(5) . . ?
C46 C47 H47A 120.4 . . ?
C48 C47 H47A 120.4 . . ?
N10 C48 C47 120.3(5) . . ?
N10 C48 C49 116.2(4) . . ?
C47 C48 C49 123.5(5) . . ?
C51 C49 C56 110.6(4) . . ?
C51 C49 C48 108.8(4) . . ?
C56 C49 C48 110.3(4) . . ?
C51 C49 C50 111.6(4) . . ?
C56 C49 C50 105.9(4) . . ?
C48 C49 C50 109.6(4) . . ?
C49 C50 H50A 109.5 . . ?
C49 C50 H50B 109.5 . . ?
H50A C50 H50B 109.5 . . ?
C49 C50 H50C 109.5 . . ?
H50A C50 H50C 109.5 . . ?
H50B C50 H50C 109.5 . . ?
N8 C51 C52 120.7(5) . . ?
N8 C51 C49 116.2(4) . . ?
C52 C51 C49 123.1(4) . . ?
C51 C52 C53 120.0(5) . . ?
C51 C52 H52A 120.0 . . ?
C53 C52 H52A 120.0 . . ?
C54 C53 C52 119.3(5) . . ?
C54 C53 H53A 120.4 . . ?
C52 C53 H53A 120.4 . . ?
C53 C54 C55 118.7(5) . . ?
C53 C54 H54A 120.7 . . ?
C55 C54 H54A 120.7 . . ?
N8 C55 C54 122.4(5) . . ?
N8 C55 H55A 118.8 . . ?
C54 C55 H55A 118.8 . . ?
N12 C56 C57 123.1(4) . . ?
N12 C56 C49 114.7(4) . . ?
C57 C56 C49 122.0(5) . . ?
C56 C57 C58 118.3(5) . . ?
C56 C57 H57A 120.8 . . ?
C58 C57 H57A 120.9 . . ?
C59 C58 C57 119.3(5) . . ?
C59 C58 H58A 120.3 . . ?
C57 C58 H58A 120.3 . . ?
C60 C59 C58 118.5(6) . . ?
C60 C59 H59A 120.7 . . ?
C58 C59 H59A 120.7 . . ?
N12 C60 C59 123.0(6) . . ?
N12 C60 H60A 118.5 . . ?
C59 C60 H60A 118.5 . . ?
N11 C61 C62 179.7(7) . . ?
C5 N1 C1 119.1(5) . . ?
C5 N1 Cu1 118.4(3) . . ?
C1 N1 Cu1 122.3(4) . . ?
C8 N2 C12 117.9(4) . . ?
C8 N2 Cu1 119.6(3) . . ?
C12 N2 Cu1 122.5(4) . . ?
C24 N3 C20 118.1(4) . . ?
C24 N3 Cu1 121.8(4) . . ?
C20 N3 Cu1 119.9(3) . . ?
C17 N4 C13 120.9(4) . . ?
C17 N4 Cu1 119.9(4) . . ?
C13 N4 Cu1 119.0(3) . . ?
C29 N6 C25 118.7(4) . . ?
C29 N6 Cu1 121.8(3) . . ?
C25 N6 Cu1 119.3(3) . . ?
C43 N7 C39 120.1(4) . . ?
C43 N7 Cu2 120.7(4) . . ?
C39 N7 Cu2 119.0(3) . . ?
C51 N8 C55 118.9(5) . . ?
C51 N8 Cu2 121.7(3) . . ?
C55 N8 Cu2 119.4(4) . . ?
C32 N9 C36 118.4(4) . . ?
C32 N9 Cu2 124.7(4) . . ?
C36 N9 Cu2 115.8(3) . . ?
C44 N10 C48 120.7(4) . . ?
C44 N10 Cu2 118.8(3) . . ?
C48 N10 Cu2 120.4(4) . . ?
C61 N11 Cu2 175.9(4) . . ?
C56 N12 C60 117.7(4) . . ?

loop_
_geom_bond_atom_site_label_1
_geom_bond_atom_site_label_2
_geom_bond_distance
_geom_bond_site_symmetry_2
_geom_bond_publ_flag
Cu1 N3 2.024(4) . ?
Cu1 N2 2.027(4) . ?
Cu1 N6 2.060(4) . ?
Cu1 N1 2.065(4) . ?
Cu1 N4 2.150(4) . ?
Cu2 N7 1.999(4) . ?
Cu2 N8 1.997(4) . ?
Cu2 N10 2.012(4) . ?
Cu2 N11 2.015(4) . ?
Cu2 N9 2.190(4) . ?
P1 F3 1.578(4) . ?
P1 F5 1.577(4) . ?
P1 F6 1.588(4) . ?
P1 F4 1.592(4) . ?
P1 F1 1.596(4) . ?
P1 F2 1.601(4) . ?
P2 F8 1.583(4) . ?
P2 F10 1.592(4) . ?
P2 F7 1.592(4) . ?
P2 F11 1.596(4) . ?
P2 F12 1.599(3) . ?
P2 F9 1.608(4) . ?
P3 F17 1.559(5) . ?
P3 F18 1.563(5) . ?
P3 F16 1.568(4) . ?
P3 F13 1.589(3) . ?
P3 F14 1.593(4) . ?
P3 F15 1.596(4) . ?
P4 F23 1.559(4) . ?
P4 F21 1.565(4) . ?
P4 F22 1.575(4) . ?
P4 F19 1.586(4) . ?
P4 F20 1.594(4) . ?
P4 F24 1.601(5) . ?
C1 N1 1.351(6) . ?
C1 C2 1.376(8) . ?
C1 H1A 0.9500 . ?
C2 C3 1.351(8) . ?
C2 H2A 0.9500 . ?
C3 C4 1.404(7) . ?
C3 H3A 0.9500 . ?
C4 C5 1.395(7) . ?
C4 H4A 0.9500 . ?
C5 N1 1.338(7) . ?
C5 C6 1.551(7) . ?
C6 C13 1.531(7) . ?
C6 C7 1.537(7) . ?
C6 C8 1.566(7) . ?
C7 H7A 0.9800 . ?
C7 H7B 0.9800 . ?
C7 H7C 0.9800 . ?
C8 N2 1.348(7) . ?
C8 C9 1.394(7) . ?
C9 C10 1.406(7) . ?
C9 H9A 0.9500 . ?
C10 C11 1.348(7) . ?
C10 H10A 0.9500 . ?
C11 C12 1.376(7) . ?
C11 H11A 0.9500 . ?
C12 N2 1.352(6) . ?
C12 H12A 0.9500 . ?
C13 N4 1.350(6) . ?
C13 C14 1.382(7) . ?
C14 C15 1.368(7) . ?
C14 H14A 0.9500 . ?
C15 C16 1.386(8) . ?
C15 H15A 0.9500 . ?
C16 C17 1.397(7) . ?
C16 H16A 0.9500 . ?
C17 N4 1.325(6) . ?
C17 C18 1.537(7) . ?
C18 C25 1.522(7) . ?
C18 C20 1.544(7) . ?
C18 C19 1.558(6) . ?
C19 H19A 0.9800 . ?
C19 H19B 0.9800 . ?
C19 H19C 0.9800 . ?
C20 N3 1.349(6) . ?
C20 C21 1.389(7) . ?
C21 C22 1.363(8) . ?
C21 H21A 0.9500 . ?
C22 C23 1.376(8) . ?
C22 H22A 0.9500 . ?
C23 C24 1.365(7) . ?
C23 H23A 0.9500 . ?
C24 N3 1.334(6) . ?
C24 H24A 0.9500 . ?
C25 N6 1.361(6) . ?
C25 C26 1.383(6) . ?
C26 C27 1.388(7) . ?
C26 H26A 0.9500 . ?
C27 C28 1.378(8) . ?
C27 H27A 0.9500 . ?
C28 C29 1.370(7) . ?
C28 H28A 0.9500 . ?
C29 N6 1.340(6) . ?
C29 H29A 0.9500 . ?
C30 N5 1.159(7) . ?
C30 C31 1.465(8) . ?
C32 N9 1.329(6) . ?
C32 C33 1.390(8) . ?
C32 H32A 0.9500 . ?
C33 C34 1.367(8) . ?
C33 H33A 0.9500 . ?
C34 C35 1.375(7) . ?
C34 H34A 0.9500 . ?
C35 C36 1.376(7) . ?
C35 H35A 0.9500 . ?
C36 N9 1.345(7) . ?
C36 C37 1.557(7) . ?
C37 C44 1.547(7) . ?
C37 C39 1.535(7) . ?
C37 C38 1.543(7) . ?
C38 H38A 0.9800 . ?
C38 H38B 0.9800 . ?
C38 H38C 0.9800 . ?
C39 N7 1.347(7) . ?
C39 C40 1.384(7) . ?
C40 C41 1.374(7) . ?
C40 H40A 0.9500 . ?
C41 C42 1.381(8) . ?
C41 H41A 0.9500 . ?
C42 C43 1.372(8) . ?
C42 H42A 0.9500 . ?
C43 N7 1.337(6) . ?
C43 H43A 0.9500 . ?
C44 N10 1.339(6) . ?
C44 C45 1.395(8) . ?
C45 C46 1.379(8) . ?
C45 H45A 0.9500 . ?
C46 C47 1.372(8) . ?
C46 H46A 0.9500 . ?
C47 C48 1.377(8) . ?
C47 H47A 0.9500 . ?
C48 N10 1.365(6) . ?
C48 C49 1.531(7) . ?
C49 C51 1.521(6) . ?
C49 C56 1.534(7) . ?
C49 C50 1.557(6) . ?
C50 H50A 0.9800 . ?
C50 H50B 0.9800 . ?
C50 H50C 0.9800 . ?
C51 N8 1.350(6) . ?
C51 C52 1.382(7) . ?
C52 C53 1.388(7) . ?
C52 H52A 0.9500 . ?
C53 C54 1.361(8) . ?
C53 H53A 0.9500 . ?
C54 C55 1.389(8) . ?
C54 H54A 0.9500 . ?
C55 N8 1.348(6) . ?
C55 H55A 0.9500 . ?
C56 N12 1.335(6) . ?
C56 C57 1.387(7) . ?
C57 C58 1.402(7) . ?
C57 H57A 0.9500 . ?
C58 C59 1.379(9) . ?
C58 H58A 0.9500 . ?
C59 C60 1.382(8) . ?
C59 H59A 0.9500 . ?
C60 N12 1.360(7) . ?
C60 H60A 0.9500 . ?
C61 N11 1.144(7) . ?
C61 C62 1.490(8) . ?
